data_7712968
loop_
_publ_author_name
'Arumugam, Ramar'
'Nayak, Prakash'
'Dey, Bijoy'
'Kannan, Ramkumar'
'Venkatasubbaiah, Krishnan'
'Chandrasekhar, Vadapalli'

_publ_section_title
;
 2-Hydroxyphenyl Benzimidazoles and their Boron Complexes: Synthesis,
 Structure, Aggregation-Induced Emission and Picric acid Sensing
;
_journal_name_full 'Dalton Transactions'
_journal_paper_doi 10.1039/D3DT01199B
_journal_year 2023
_chemical_formula_moiety '2(C27 H18 B Br F2 N3 O), C H2 Cl2'
_chemical_formula_sum 'C55 H38 B2 Br2 Cl2 F4 N6 O2'
_chemical_formula_weight 1143.25
_space_group_crystal_system triclinic
_space_group_IT_number 2
_space_group_name_Hall '-P 1'
_space_group_name_H-M_alt 'P -1'
_atom_sites_solution_hydrogens geom
_audit_creation_method SHELXL-2018/3
_audit_update_record
;
2023-05-05 deposited with the CCDC.	2023-05-08 downloaded from the CCDC.
;
_cell_angle_alpha 111.653(3)
_cell_angle_beta 93.085(2)
_cell_angle_gamma 108.122(2)
_cell_formula_units_Z 1
_cell_length_a 9.1247(2)
_cell_length_b 11.5918(3)
_cell_length_c 13.4085(4)
_cell_measurement_reflns_used 7603
_cell_measurement_temperature 296(2)
_cell_measurement_theta_max 28.0460
_cell_measurement_theta_min 3.0900
_cell_volume 1229.75(7)
_computing_cell_refinement 'CrysAlisPro 1.171.39.29d (Rigaku OD, 2017)'
_computing_data_collection 'CrysAlisPro 1.171.39.29d (Rigaku OD, 2017)'
_computing_data_reduction 'CrysAlisPro 1.171.39.29d (Rigaku OD, 2017)'
_computing_molecular_graphics 'ORTEP-3 (Farrugia, 1997)'
_computing_publication_material 'SHELXL-97 (Sheldrick, 2008)'
_computing_structure_refinement 'SHELXL-2018/3 (Sheldrick, 2018)'
_computing_structure_solution 'SHELXS-97 (Sheldrick 2008)'
_diffrn_ambient_temperature 296(2)
_diffrn_measured_fraction_theta_full 0.998
_diffrn_measured_fraction_theta_max 0.998
_diffrn_measurement_device_type 'XtaLAB AFC12 (RINC): Kappa single'
_diffrn_measurement_method '\w scans'
_diffrn_radiation_type MoK\a
_diffrn_radiation_wavelength 0.71073
_diffrn_reflns_av_R_equivalents 0.0481
_diffrn_reflns_av_unetI/netI 0.0441
_diffrn_reflns_Laue_measured_fraction_full 0.998
_diffrn_reflns_Laue_measured_fraction_max 0.998
_diffrn_reflns_limit_h_max 11
_diffrn_reflns_limit_h_min -11
_diffrn_reflns_limit_k_max 13
_diffrn_reflns_limit_k_min -14
_diffrn_reflns_limit_l_max 16
_diffrn_reflns_limit_l_min -16
_diffrn_reflns_number 21849
_diffrn_reflns_point_group_measured_fraction_full 0.998
_diffrn_reflns_point_group_measured_fraction_max 0.998
_diffrn_reflns_theta_full 25.242
_diffrn_reflns_theta_max 26.372
_diffrn_reflns_theta_min 3.100
_exptl_absorpt_coefficient_mu 1.823
_exptl_absorpt_correction_T_max 1.00000
_exptl_absorpt_correction_T_min 0.56837
_exptl_absorpt_correction_type multi-scan
_exptl_absorpt_process_details
;
CrysAlisPro 1.171.39.29d (Rigaku Oxford Diffraction, 2017)
Empirical absorption correction using spherical harmonics,
 implemented in SCALE3 ABSPACK scaling algorithm.
;
_exptl_crystal_colour colourless
_exptl_crystal_density_diffrn 1.544
_exptl_crystal_description Block
_exptl_crystal_F_000 576
_exptl_crystal_size_max 0.140
_exptl_crystal_size_mid 0.120
_exptl_crystal_size_min 0.100
_refine_diff_density_max 1.692
_refine_diff_density_min -0.812
_refine_diff_density_rms 0.136
_refine_ls_extinction_method none
_refine_ls_goodness_of_fit_ref 1.064
_refine_ls_hydrogen_treatment constr
_refine_ls_matrix_type full
_refine_ls_number_parameters 607
_refine_ls_number_reflns 5026
_refine_ls_number_restraints 2776
_refine_ls_restrained_S_all 0.874
_refine_ls_R_factor_all 0.0990
_refine_ls_R_factor_gt 0.0823
_refine_ls_shift/su_max 0.010
_refine_ls_shift/su_mean 0.001
_refine_ls_structure_factor_coef Fsqd
_refine_ls_weighting_details 'w=1/[\s^2^(Fo^2^)+(0.1232P)^2^+5.4205P] where P=(Fo^2^+2Fc^2^)/3'
_refine_ls_weighting_scheme calc
_refine_ls_wR_factor_gt 0.2163
_refine_ls_wR_factor_ref 0.2270
_reflns_Friedel_coverage 0.000
_reflns_number_gt 4103
_reflns_number_total 5026
_reflns_threshold_expression 'I > 2\s(I)'
_cod_data_source_file d3dt01199b2.cif
_cod_data_source_block Complex1
_cod_original_cell_volume 1229.75(6)
_cod_database_code 7712968
_shelx_shelxl_version_number 2018/3
_shelx_space_group_comment
;
The symmetry employed for this shelxl refinement is uniquely defined
by the following loop, which should always be used as a source of
symmetry information in preference to the above space-group names.
They are only intended as comments.
;
_shelx_estimated_absorpt_t_min 0.784
_shelx_estimated_absorpt_t_max 0.839

loop_
_space_group_symop_operation_xyz
'x, y, z'
'-x, -y, -z'

loop_
_atom_site_label
_atom_site_type_symbol
_atom_site_fract_x
_atom_site_fract_y
_atom_site_fract_z
_atom_site_U_iso_or_equiv
_atom_site_adp_type
_atom_site_occupancy
_atom_site_site_symmetry_order
_atom_site_calc_flag
_atom_site_refinement_flags_posn
_atom_site_refinement_flags_adp
_atom_site_refinement_flags_occupancy
_atom_site_disorder_assembly
_atom_site_disorder_group
Br1 Br 0.2585(4) 0.7937(3) -0.0603(2) 0.0363(4) Uani 0.858(10) 1 d D U P A 1
Br1A Br 0.281(3) 0.778(2) -0.0775(19) 0.060(5) Uani 0.142(10) 1 d D U P A 2
F1 F 1.0802(5) 1.0979(4) 0.7838(3) 0.0539(11) Uani 1 1 d . U . . .
F2 F 1.0969(4) 0.8974(4) 0.7603(3) 0.0405(8) Uani 1 1 d . U . . .
O1 O 1.1776(7) 0.9963(6) 0.6367(4) 0.0393(17) Uani 0.858(10) 1 d D U P A 1
O1A O 1.178(3) 0.964(4) 0.6341(18) 0.038(5) Uani 0.142(10) 1 d D U P A 2
N1 N 0.8988(7) 0.8996(7) 0.6377(5) 0.0340(17) Uani 0.858(10) 1 d D U P A 1
N1A N 0.900(2) 0.918(5) 0.635(2) 0.035(4) Uani 0.142(10) 1 d D U P A 2
N2 N 0.7148(7) 0.7623(9) 0.4918(5) 0.0321(14) Uani 0.858(10) 1 d D U P A 1
N2A N 0.703(3) 0.770(5) 0.500(2) 0.031(4) Uani 0.142(10) 1 d D U P A 2
N3 N 0.3458(11) 0.3882(6) 0.0890(6) 0.052(2) Uani 0.858(10) 1 d D U P A 1
N3A N 0.382(5) 0.392(2) 0.094(2) 0.030(4) Uani 0.142(10) 1 d D U P A 2
C1 C 0.8651(7) 0.8245(14) 0.5322(6) 0.0290(15) Uani 0.858(10) 1 d D U P A 1
C1A C 0.856(2) 0.820(9) 0.537(3) 0.033(4) Uani 0.142(10) 1 d D U P A 2
C2 C 0.6384(8) 0.8037(12) 0.5803(7) 0.0319(16) Uani 0.858(10) 1 d D U P A 1
C2A C 0.638(2) 0.820(8) 0.592(3) 0.033(4) Uani 0.142(10) 1 d D U P A 2
C3 C 0.4828(8) 0.7750(11) 0.5817(6) 0.0339(16) Uani 0.858(10) 1 d D U P A 1
H3 H 0.407360 0.716470 0.519121 0.041 Uiso 0.858(10) 1 calc R U P A 1
C3A C 0.485(3) 0.791(7) 0.606(4) 0.035(5) Uani 0.142(10) 1 d D U P A 2
H3A H 0.403102 0.726130 0.550211 0.041 Uiso 0.142(10) 1 calc R U P A 2
C4 C 0.4410(8) 0.8357(9) 0.6791(7) 0.0326(17) Uani 0.858(10) 1 d D U P A 1
H4 H 0.335224 0.817790 0.682629 0.039 Uiso 0.858(10) 1 calc R U P A 1
C4A C 0.459(4) 0.861(6) 0.708(4) 0.032(5) Uani 0.142(10) 1 d D U P A 2
H4A H 0.357520 0.855177 0.717397 0.039 Uiso 0.142(10) 1 calc R U P A 2
C5 C 0.5547(10) 0.9238(11) 0.7729(6) 0.0360(18) Uani 0.858(10) 1 d D U P A 1
H5 H 0.523545 0.963243 0.838005 0.043 Uiso 0.858(10) 1 calc R U P A 1
C5A C 0.583(4) 0.940(7) 0.797(3) 0.034(5) Uani 0.142(10) 1 d D U P A 2
H5A H 0.562122 0.978345 0.866689 0.041 Uiso 0.142(10) 1 calc R U P A 2
C6 C 0.7134(10) 0.9532(16) 0.7701(6) 0.0400(19) Uani 0.858(10) 1 d D U P A 1
H6 H 0.790047 1.013054 0.831679 0.048 Uiso 0.858(10) 1 calc R U P A 1
C6A C 0.737(4) 0.962(9) 0.783(3) 0.033(5) Uani 0.142(10) 1 d D U P A 2
H6A H 0.820959 1.006099 0.842379 0.039 Uiso 0.142(10) 1 calc R U P A 2
C7 C 0.7528(7) 0.8893(7) 0.6714(6) 0.0312(17) Uani 0.858(10) 1 d D U P A 1
C7A C 0.759(2) 0.915(5) 0.676(2) 0.034(4) Uani 0.142(10) 1 d D U P A 2
C8 C 1.0021(9) 0.8238(10) 0.4723(6) 0.0316(17) Uani 0.858(10) 1 d D U P A 1
C8A C 0.986(3) 0.806(7) 0.472(3) 0.034(4) Uani 0.142(10) 1 d D U P A 2
C9 C 0.9825(10) 0.7451(8) 0.3586(7) 0.041(2) Uani 0.858(10) 1 d D U P A 1
H9 H 0.883390 0.687746 0.317541 0.050 Uiso 0.858(10) 1 calc R U P A 1
C9A C 0.962(4) 0.714(4) 0.362(2) 0.031(4) Uani 0.142(10) 1 d D U P A 2
H9A H 0.863159 0.648964 0.328063 0.038 Uiso 0.142(10) 1 calc R U P A 2
C10 C 1.1155(11) 0.7558(8) 0.3098(6) 0.0359(19) Uani 0.858(10) 1 d D U P A 1
H10 H 1.106553 0.704104 0.236147 0.043 Uiso 0.858(10) 1 calc R U P A 1
C10A C 1.087(5) 0.722(5) 0.306(3) 0.034(5) Uani 0.142(10) 1 d D U P A 2
H10A H 1.072278 0.664886 0.233066 0.041 Uiso 0.142(10) 1 calc R U P A 2
C11 C 1.2581(10) 0.8433(9) 0.3721(7) 0.0349(18) Uani 0.858(10) 1 d D U P A 1
H11 H 1.346364 0.850243 0.339949 0.042 Uiso 0.858(10) 1 calc R U P A 1
C11A C 1.230(5) 0.814(6) 0.360(3) 0.034(5) Uani 0.142(10) 1 d D U P A 2
H11A H 1.314056 0.819937 0.323409 0.041 Uiso 0.142(10) 1 calc R U P A 2
C12 C 1.2752(10) 0.9197(12) 0.4786(7) 0.0384(18) Uani 0.858(10) 1 d D U P A 1
H12 H 1.374353 0.979677 0.517654 0.046 Uiso 0.858(10) 1 calc R U P A 1
C12A C 1.256(5) 0.899(8) 0.466(3) 0.037(5) Uani 0.142(10) 1 d D U P A 2
H12A H 1.356260 0.960381 0.499987 0.044 Uiso 0.142(10) 1 calc R U P A 2
C13 C 1.1518(10) 0.9115(12) 0.5299(6) 0.0344(17) Uani 0.858(10) 1 d D U P A 1
C13A C 1.138(4) 0.896(9) 0.524(2) 0.035(4) Uani 0.142(10) 1 d D U P A 2
C14 C 0.6317(8) 0.6631(7) 0.3825(5) 0.0281(16) Uani 0.858(10) 1 d D U P A 1
C14A C 0.614(4) 0.667(3) 0.394(2) 0.029(4) Uani 0.142(10) 1 d D U P A 2
C15 C 0.570(2) 0.7018(8) 0.3086(9) 0.027(2) Uani 0.858(10) 1 d D U P A 1
H15 H 0.591573 0.791031 0.323442 0.032 Uiso 0.858(10) 1 calc R U P A 1
C15A C 0.582(13) 0.700(4) 0.308(5) 0.029(5) Uani 0.142(10) 1 d D U P A 2
H15A H 0.635851 0.783589 0.309829 0.035 Uiso 0.142(10) 1 calc R U P A 2
C16 C 0.4734(17) 0.6017(6) 0.2110(6) 0.0230(16) Uani 0.858(10) 1 d D U P A 1
C16A C 0.466(12) 0.604(2) 0.219(4) 0.030(4) Uani 0.142(10) 1 d D U P A 2
C17 C 0.3875(6) 0.6023(5) 0.1185(4) 0.0255(10) Uani 1 1 d . U . . .
C18 C 0.3741(6) 0.7017(5) 0.0879(4) 0.0265(11) Uani 1 1 d . U . . .
C19 C 0.2794(7) 0.6632(6) -0.0112(5) 0.0325(12) Uani 1 1 d . U . . .
C20 C 0.2000(14) 0.5330(9) -0.0798(9) 0.048(3) Uani 0.858(10) 1 d D U P A 1
H20 H 0.133312 0.511896 -0.143917 0.058 Uiso 0.858(10) 1 calc R U P A 1
C20A C 0.230(8) 0.523(4) -0.084(5) 0.036(6) Uani 0.142(10) 1 d D U P A 2
H20A H 0.178397 0.497564 -0.155024 0.043 Uiso 0.142(10) 1 calc R U P A 2
C21 C 0.2183(14) 0.4344(9) -0.0547(8) 0.055(3) Uani 0.858(10) 1 d D U P A 1
H21 H 0.171128 0.345969 -0.103575 0.066 Uiso 0.858(10) 1 calc R U P A 1
C21A C 0.252(7) 0.427(4) -0.058(3) 0.034(5) Uani 0.142(10) 1 d D U P A 2
H21A H 0.207161 0.337708 -0.105723 0.041 Uiso 0.142(10) 1 calc R U P A 2
C22 C 0.3094(11) 0.4686(8) 0.0461(7) 0.042(2) Uani 0.858(10) 1 d D U P A 1
C22A C 0.343(7) 0.463(3) 0.043(3) 0.036(4) Uani 0.142(10) 1 d D U P A 2
C23 C 0.3036(9) 0.2414(7) 0.0323(6) 0.0419(18) Uani 0.858(10) 1 d D U P A 1
H23A H 0.300913 0.214928 -0.045532 0.050 Uiso 0.858(10) 1 calc R U P A 1
H23B H 0.379151 0.213081 0.061380 0.050 Uiso 0.858(10) 1 calc R U P A 1
C23A C 0.414(4) 0.267(3) 0.046(3) 0.053(5) Uani 0.142(10) 1 d D U P A 2
H23C H 0.463263 0.264732 -0.016560 0.064 Uiso 0.142(10) 1 calc R U P A 2
H23D H 0.483313 0.261008 0.099441 0.064 Uiso 0.142(10) 1 calc R U P A 2
C24 C 0.1511(11) 0.1845(12) 0.0528(9) 0.066(3) Uani 0.858(10) 1 d D U P A 1
H24A H 0.077651 0.212389 0.022564 0.098 Uiso 0.858(10) 1 calc R U P A 1
H24B H 0.155402 0.213483 0.130213 0.098 Uiso 0.858(10) 1 calc R U P A 1
H24C H 0.118108 0.089328 0.019399 0.098 Uiso 0.858(10) 1 calc R U P A 1
C24A C 0.267(3) 0.159(3) 0.013(2) 0.015(6) Uani 0.142(10) 1 d D U P A 2
H24D H 0.230961 0.127072 -0.064368 0.022 Uiso 0.142(10) 1 calc R U P A 2
H24E H 0.190560 0.189189 0.051166 0.022 Uiso 0.142(10) 1 calc R U P A 2
H24F H 0.279468 0.088895 0.029734 0.022 Uiso 0.142(10) 1 calc R U P A 2
C25 C 0.4467(9) 0.4685(6) 0.1911(6) 0.0338(17) Uani 0.858(10) 1 d D U P A 1
C25A C 0.409(5) 0.471(3) 0.209(2) 0.031(4) Uani 0.142(10) 1 d D U P A 2
C26 C 0.5058(9) 0.4300(6) 0.2668(6) 0.0330(16) Uani 0.858(10) 1 d D U P A 1
H26 H 0.483896 0.340837 0.252450 0.040 Uiso 0.858(10) 1 calc R U P A 1
C26A C 0.452(5) 0.436(3) 0.293(2) 0.030(4) Uani 0.142(10) 1 d D U P A 2
H26A H 0.410105 0.349416 0.287060 0.036 Uiso 0.142(10) 1 calc R U P A 2
C27 C 0.5988(8) 0.5304(7) 0.3646(5) 0.0248(16) Uani 0.858(10) 1 d D U P A 1
H27 H 0.639004 0.509152 0.417972 0.030 Uiso 0.858(10) 1 calc R U P A 1
C27A C 0.561(6) 0.536(4) 0.384(3) 0.031(5) Uani 0.142(10) 1 d D U P A 2
H27A H 0.598500 0.515179 0.439171 0.037 Uiso 0.142(10) 1 calc R U P A 2
B1 B 1.0643(8) 0.9750(6) 0.7105(5) 0.0312(13) Uani 1 1 d D U . . .
Cl2 Cl 1.0351(12) 0.4889(11) 0.4855(8) 0.119(3) Uani 0.5 1 d D U P B -1
Cl3 Cl 0.8283(7) 0.5542(6) 0.6457(6) 0.111(2) Uani 0.5 1 d D U P B -1
C1B C 1.0184(12) 0.5666(13) 0.6240(10) 0.063(4) Uani 0.5 1 d D U P B -1
H1BA H 1.060264 0.527761 0.666222 0.075 Uiso 0.5 1 calc R U P B -1
H1BB H 1.083369 0.659956 0.652067 0.075 Uiso 0.5 1 calc R U P B -1

loop_
_atom_site_aniso_label
_atom_site_aniso_U_11
_atom_site_aniso_U_22
_atom_site_aniso_U_33
_atom_site_aniso_U_23
_atom_site_aniso_U_13
_atom_site_aniso_U_12
Br1 0.0465(8) 0.0368(6) 0.0296(7) 0.0146(5) 0.0029(6) 0.0193(5)
Br1A 0.074(8) 0.060(8) 0.060(8) 0.039(6) 0.018(5) 0.024(5)
F1 0.062(3) 0.0315(19) 0.037(2) -0.0061(15) -0.0214(18) 0.0057(18)
F2 0.0412(19) 0.043(2) 0.0350(18) 0.0203(16) -0.0092(15) 0.0083(16)
O1 0.041(3) 0.023(3) 0.035(2) 0.005(2) -0.005(2) -0.002(2)
O1A 0.040(6) 0.025(6) 0.035(6) 0.008(6) -0.006(6) 0.002(6)
N1 0.043(3) 0.018(3) 0.029(2) 0.007(2) -0.011(2) 0.001(2)
N1A 0.042(5) 0.023(5) 0.031(5) 0.008(5) -0.003(5) 0.004(5)
N2 0.034(3) 0.026(3) 0.025(2) 0.005(2) -0.003(2) 0.005(2)
N2A 0.036(5) 0.022(5) 0.027(5) 0.006(5) -0.003(5) 0.005(5)
N3 0.063(4) 0.023(3) 0.041(3) 0.001(2) -0.038(3) 0.001(3)
N3A 0.033(6) 0.022(5) 0.029(6) 0.006(5) -0.007(5) 0.009(5)
C1 0.036(3) 0.015(2) 0.023(3) 0.003(2) -0.015(2) 0.001(2)
C1A 0.038(5) 0.021(5) 0.030(5) 0.008(5) -0.005(5) 0.004(5)
C2 0.050(3) 0.021(4) 0.024(3) 0.008(2) 0.008(2) 0.013(2)
C2A 0.045(5) 0.021(5) 0.029(5) 0.009(5) 0.001(5) 0.006(5)
C3 0.046(3) 0.021(3) 0.027(4) 0.009(3) -0.005(3) 0.005(3)
C3A 0.045(6) 0.023(6) 0.030(6) 0.010(6) -0.004(6) 0.007(6)
C4 0.033(3) 0.027(4) 0.039(4) 0.015(3) 0.005(3) 0.010(3)
C4A 0.043(6) 0.022(7) 0.031(7) 0.013(6) 0.003(6) 0.007(6)
C5 0.063(4) 0.023(4) 0.024(4) 0.010(3) 0.016(3) 0.018(3)
C5A 0.048(6) 0.022(6) 0.029(7) 0.010(6) 0.001(6) 0.007(6)
C6 0.055(4) 0.021(3) 0.029(3) 0.009(3) -0.016(3) -0.001(3)
C6A 0.046(6) 0.021(6) 0.028(6) 0.013(6) -0.003(6) 0.007(6)
C7 0.035(3) 0.022(3) 0.042(3) 0.019(2) 0.007(2) 0.009(2)
C7A 0.042(5) 0.021(5) 0.032(5) 0.011(5) -0.003(5) 0.005(5)
C8 0.039(3) 0.026(4) 0.037(3) 0.019(2) 0.014(2) 0.011(2)
C8A 0.037(5) 0.024(5) 0.034(5) 0.011(5) -0.003(5) 0.005(5)
C9 0.030(3) 0.028(4) 0.050(4) 0.013(3) -0.013(3) -0.004(3)
C9A 0.034(6) 0.024(6) 0.033(5) 0.015(5) -0.003(5) 0.004(5)
C10 0.044(4) 0.033(4) 0.025(3) 0.007(3) 0.005(3) 0.012(3)
C10A 0.036(7) 0.026(7) 0.034(6) 0.014(6) 0.000(6) 0.000(6)
C11 0.026(3) 0.035(5) 0.048(4) 0.024(3) 0.007(3) 0.007(3)
C11A 0.036(7) 0.026(7) 0.037(6) 0.014(6) 0.003(6) 0.005(6)
C12 0.032(3) 0.029(5) 0.042(3) 0.014(3) -0.014(3) 0.001(3)
C12A 0.037(6) 0.026(6) 0.039(6) 0.014(6) -0.006(6) 0.002(6)
C13 0.049(3) 0.020(4) 0.027(3) 0.010(2) -0.006(3) 0.006(3)
C13A 0.041(5) 0.024(5) 0.032(5) 0.011(5) -0.004(5) 0.006(5)
C14 0.029(3) 0.020(3) 0.022(3) 0.003(2) -0.009(2) 0.001(2)
C14A 0.033(5) 0.020(5) 0.025(5) 0.005(5) -0.005(5) 0.003(5)
C15 0.028(4) 0.017(2) 0.026(3) 0.006(2) -0.008(2) 0.000(2)
C15A 0.032(6) 0.018(6) 0.026(6) 0.003(6) -0.009(6) 0.002(6)
C16 0.025(3) 0.018(2) 0.018(3) 0.003(2) -0.005(2) 0.003(2)
C16A 0.034(5) 0.020(5) 0.025(5) 0.004(5) -0.010(5) 0.004(5)
C17 0.030(2) 0.019(2) 0.018(2) 0.0013(18) -0.0037(19) 0.0050(19)
C18 0.031(3) 0.024(2) 0.021(2) 0.0059(19) 0.000(2) 0.009(2)
C19 0.041(3) 0.030(3) 0.025(2) 0.010(2) -0.002(2) 0.013(2)
C20 0.061(6) 0.033(3) 0.036(4) 0.004(3) -0.025(4) 0.016(3)
C20A 0.039(7) 0.030(7) 0.028(7) 0.001(7) -0.003(7) 0.014(7)
C21 0.063(6) 0.034(4) 0.043(4) 0.002(3) -0.030(4) 0.007(3)
C21A 0.038(7) 0.025(6) 0.030(6) 0.005(6) -0.006(6) 0.010(6)
C22 0.049(4) 0.024(3) 0.037(3) 0.003(2) -0.022(3) 0.009(3)
C22A 0.039(6) 0.027(5) 0.029(5) 0.004(5) -0.010(5) 0.007(5)
C23 0.041(4) 0.030(4) 0.038(3) 0.006(3) -0.012(3) 0.003(3)
C23A 0.051(7) 0.037(7) 0.043(7) 0.000(7) -0.013(7) 0.002(7)
C24 0.060(6) 0.089(7) 0.062(5) 0.047(5) 0.008(4) 0.026(5)
C24A 0.016(7) 0.014(7) 0.015(7) 0.007(4) 0.001(3) 0.005(4)
C25 0.036(3) 0.019(3) 0.030(3) 0.001(2) -0.015(3) 0.002(2)
C25A 0.036(5) 0.019(5) 0.027(5) 0.005(5) -0.013(5) 0.004(5)
C26 0.038(3) 0.015(3) 0.032(3) 0.003(2) -0.014(3) 0.003(2)
C26A 0.033(6) 0.018(6) 0.026(6) 0.003(6) -0.008(6) 0.003(6)
C27 0.028(3) 0.018(3) 0.021(3) 0.006(2) -0.007(2) 0.003(2)
C27A 0.033(6) 0.020(6) 0.027(6) 0.004(6) -0.008(6) 0.003(6)
B1 0.037(3) 0.022(3) 0.023(3) 0.004(2) -0.010(2) 0.003(2)
Cl2 0.132(9) 0.125(6) 0.138(7) 0.069(6) 0.020(5) 0.076(5)
Cl3 0.087(4) 0.081(4) 0.114(5) 0.011(3) 0.028(3) -0.004(3)
C1B 0.050(9) 0.034(7) 0.109(14) 0.036(8) 0.024(9) 0.012(6)

loop_
_atom_type_symbol
_atom_type_description
_atom_type_scat_dispersion_real
_atom_type_scat_dispersion_imag
_atom_type_scat_source
C C 0.0033 0.0016 'International Tables Vol C Tables 4.2.6.8 and 6.1.1.4'
H H 0.0000 0.0000 'International Tables Vol C Tables 4.2.6.8 and 6.1.1.4'
B B 0.0013 0.0007 'International Tables Vol C Tables 4.2.6.8 and 6.1.1.4'
Br Br -0.2901 2.4595 'International Tables Vol C Tables 4.2.6.8 and 6.1.1.4'
Cl Cl 0.1484 0.1585 'International Tables Vol C Tables 4.2.6.8 and 6.1.1.4'
F F 0.0171 0.0103 'International Tables Vol C Tables 4.2.6.8 and 6.1.1.4'
N N 0.0061 0.0033 'International Tables Vol C Tables 4.2.6.8 and 6.1.1.4'
O O 0.0106 0.0060 'International Tables Vol C Tables 4.2.6.8 and 6.1.1.4'

loop_
_geom_angle_atom_site_label_1
_geom_angle_atom_site_label_2
_geom_angle_atom_site_label_3
_geom_angle
_geom_angle_site_symmetry_1
_geom_angle_site_symmetry_3
_geom_angle_publ_flag
C13 O1 B1 122.8(5) . . ?
C13A O1A B1 125.0(19) . . ?
C1 N1 C7 105.9(5) . . ?
C1 N1 B1 126.6(6) . . ?
C7 N1 B1 127.4(5) . . ?
C1A N1A C7A 105.3(12) . . ?
C1A N1A B1 126(2) . . ?
C7A N1A B1 123.3(17) . . ?
C1 N2 C2 105.5(5) . . ?
C1 N2 C14 130.9(6) . . ?
C2 N2 C14 123.5(5) . . ?
C1A N2A C2A 105.0(12) . . ?
C1A N2A C14A 129.4(18) . . ?
C2A N2A C14A 124.8(16) . . ?
C22 N3 C25 108.6(5) . . ?
C22 N3 C23 126.3(6) . . ?
C25 N3 C23 124.7(6) . . ?
C22A N3A C25A 106.3(14) . . ?
C22A N3A C23A 128.8(19) . . ?
C25A N3A C23A 124.3(16) . . ?
N2 C1 N1 114.4(6) . . ?
N2 C1 C8 128.4(6) . . ?
N1 C1 C8 117.2(5) . . ?
N2A C1A N1A 114.0(18) . . ?
N2A C1A C8A 128.0(18) . . ?
N1A C1A C8A 116.0(17) . . ?
C3 C2 C7 122.7(6) . . ?
C3 C2 N2 129.7(6) . . ?
C7 C2 N2 107.5(6) . . ?
C3A C2A C7A 121.3(13) . . ?
C3A C2A N2A 131.1(14) . . ?
C7A C2A N2A 107.6(11) . . ?
C2 C3 C4 117.4(6) . . ?
C2 C3 H3 121.3 . . ?
C4 C3 H3 121.3 . . ?
C2A C3A C4A 116.8(16) . . ?
C2A C3A H3A 121.6 . . ?
C4A C3A H3A 121.6 . . ?
C3 C4 C5 121.2(6) . . ?
C3 C4 H4 119.4 . . ?
C5 C4 H4 119.4 . . ?
C3A C4A C5A 121.3(17) . . ?
C3A C4A H4A 119.3 . . ?
C5A C4A H4A 119.3 . . ?
C6 C5 C4 120.8(6) . . ?
C6 C5 H5 119.6 . . ?
C4 C5 H5 119.6 . . ?
C6A C5A C4A 120.4(15) . . ?
C6A C5A H5A 119.8 . . ?
C4A C5A H5A 119.8 . . ?
C7 C6 C5 117.0(6) . . ?
C7 C6 H6 121.5 . . ?
C5 C6 H6 121.5 . . ?
C5A C6A C7A 115.9(17) . . ?
C5A C6A H6A 122.0 . . ?
C7A C6A H6A 122.0 . . ?
C2 C7 C6 120.9(6) . . ?
C2 C7 N1 106.6(6) . . ?
C6 C7 N1 132.3(6) . . ?
C2A C7A C6A 121(2) . . ?
C2A C7A N1A 106.6(11) . . ?
C6A C7A N1A 129.4(18) . . ?
C13 C8 C9 118.7(6) . . ?
C13 C8 C1 118.1(6) . . ?
C9 C8 C1 123.0(6) . . ?
C13A C8A C9A 118.9(13) . . ?
C13A C8A C1A 116.5(14) . . ?
C9A C8A C1A 124.6(14) . . ?
C10 C9 C8 118.7(6) . . ?
C10 C9 H9 120.6 . . ?
C8 C9 H9 120.6 . . ?
C10A C9A C8A 119.4(16) . . ?
C10A C9A H9A 120.3 . . ?
C8A C9A H9A 120.3 . . ?
C11 C10 C9 118.8(6) . . ?
C11 C10 H10 120.6 . . ?
C9 C10 H10 120.6 . . ?
C11A C10A C9A 118.5(15) . . ?
C11A C10A H10A 120.7 . . ?
C9A C10A H10A 120.7 . . ?
C12 C11 C10 122.2(7) . . ?
C12 C11 H11 118.9 . . ?
C10 C11 H11 118.9 . . ?
C12A C11A C10A 122.3(16) . . ?
C12A C11A H11A 118.9 . . ?
C10A C11A H11A 118.9 . . ?
C11 C12 C13 121.4(6) . . ?
C11 C12 H12 119.3 . . ?
C13 C12 H12 119.3 . . ?
C11A C12A C13A 121.5(16) . . ?
C11A C12A H12A 119.2 . . ?
C13A C12A H12A 119.2 . . ?
C12 C13 O1 117.8(6) . . ?
C12 C13 C8 120.2(6) . . ?
O1 C13 C8 121.9(6) . . ?
C12A C13A O1A 117.7(18) . . ?
C12A C13A C8A 119.2(13) . . ?
O1A C13A C8A 122(2) . . ?
C15 C14 C27 123.1(5) . . ?
C15 C14 N2 119.7(6) . . ?
C27 C14 N2 116.5(5) . . ?
C15A C14A C27A 122.3(13) . . ?
C15A C14A N2A 120.5(15) . . ?
C27A C14A N2A 117.2(15) . . ?
C14 C15 C16 117.5(6) . . ?
C14 C15 H15 121.2 . . ?
C16 C15 H15 121.2 . . ?
C14A C15A C16A 118(2) . . ?
C14A C15A H15A 121.2 . . ?
C16A C15A H15A 121.2 . . ?
C15 C16 C25 119.2(6) . . ?
C15 C16 C17 133.5(6) . . ?
C25 C16 C17 107.3(5) . . ?
C15A C16A C25A 119.2(15) . . ?
C15A C16A C17 134(3) . . ?
C25A C16A C17 106.2(19) . . ?
C18 C17 C22 118.9(5) . . ?
C18 C17 C16 134.3(5) . . ?
C22 C17 C16 106.7(5) . . ?
C18 C17 C22A 123.9(11) . . ?
C18 C17 C16A 133.5(10) . . ?
C22A C17 C16A 101.9(17) . . ?
C19 C18 C17 117.8(5) . . ?
C20 C19 C18 123.0(6) . . ?
C18 C19 C20A 116.0(14) . . ?
C18 C19 Br1A 123.2(8) . . ?
C20A C19 Br1A 115.8(17) . . ?
C20 C19 Br1 116.7(5) . . ?
C18 C19 Br1 120.3(4) . . ?
C21 C20 C19 120.3(7) . . ?
C21 C20 H20 119.9 . . ?
C19 C20 H20 119.9 . . ?
C21A C20A C19 125(3) . . ?
C21A C20A H20A 117.3 . . ?
C19 C20A H20A 117.3 . . ?
C20 C21 C22 118.6(7) . . ?
C20 C21 H21 120.7 . . ?
C22 C21 H21 120.7 . . ?
C20A C21A C22A 119(2) . . ?
C20A C21A H21A 120.7 . . ?
C22A C21A H21A 120.7 . . ?
N3 C22 C21 129.4(7) . . ?
N3 C22 C17 109.3(5) . . ?
C21 C22 C17 121.3(7) . . ?
N3A C22A C21A 132(2) . . ?
N3A C22A C17 110.7(15) . . ?
C21A C22A C17 116(2) . . ?
C24 C23 N3 105.5(8) . . ?
C24 C23 H23A 110.6 . . ?
N3 C23 H23A 110.6 . . ?
C24 C23 H23B 110.6 . . ?
N3 C23 H23B 110.6 . . ?
H23A C23 H23B 108.8 . . ?
C24A C23A N3A 108(2) . . ?
C24A C23A H23C 110.2 . . ?
N3A C23A H23C 110.2 . . ?
C24A C23A H23D 110.2 . . ?
N3A C23A H23D 110.2 . . ?
H23C C23A H23D 108.5 . . ?
C23 C24 H24A 109.5 . . ?
C23 C24 H24B 109.5 . . ?
H24A C24 H24B 109.5 . . ?
C23 C24 H24C 109.5 . . ?
H24A C24 H24C 109.5 . . ?
H24B C24 H24C 109.5 . . ?
C23A C24A H24D 109.5 . . ?
C23A C24A H24E 109.5 . . ?
H24D C24A H24E 109.5 . . ?
C23A C24A H24F 109.5 . . ?
H24D C24A H24F 109.5 . . ?
H24E C24A H24F 109.5 . . ?
C26 C25 C16 123.0(5) . . ?
C26 C25 N3 128.8(6) . . ?
C16 C25 N3 108.1(6) . . ?
C26A C25A C16A 121.9(13) . . ?
C26A C25A N3A 125.9(19) . . ?
C16A C25A N3A 104.4(17) . . ?
C27 C26 C25 117.2(5) . . ?
C27 C26 H26 121.4 . . ?
C25 C26 H26 121.4 . . ?
C27A C26A C25A 117.8(14) . . ?
C27A C26A H26A 121.1 . . ?
C25A C26A H26A 121.1 . . ?
C26 C27 C14 119.8(5) . . ?
C26 C27 H27 120.1 . . ?
C14 C27 H27 120.1 . . ?
C26A C27A C14A 119.8(15) . . ?
C26A C27A H27A 120.1 . . ?
C14A C27A H27A 120.1 . . ?
F1 B1 F2 112.4(5) . . ?
F1 B1 O1 105.9(5) . . ?
F2 B1 O1 110.2(6) . . ?
F1 B1 O1A 117.9(17) . . ?
F2 B1 O1A 98(2) . . ?
F1 B1 N1 112.4(6) . . ?
F2 B1 N1 108.9(5) . . ?
O1 B1 N1 106.9(5) . . ?
F1 B1 N1A 106.6(17) . . ?
F2 B1 N1A 117(2) . . ?
O1A B1 N1A 105.2(17) . . ?
Cl3 C1B Cl2 115.4(7) . . ?
Cl3 C1B H1BA 108.4 . . ?
Cl2 C1B H1BA 108.4 . . ?
Cl3 C1B H1BB 108.4 . . ?
Cl2 C1B H1BB 108.4 . . ?
H1BA C1B H1BB 107.5 . . ?

loop_
_geom_bond_atom_site_label_1
_geom_bond_atom_site_label_2
_geom_bond_distance
_geom_bond_site_symmetry_2
_geom_bond_publ_flag
Br1 C19 1.913(6) . ?
Br1A C19 1.85(2) . ?
F1 B1 1.357(7) . ?
F2 B1 1.389(7) . ?
O1 C13 1.362(8) . ?
O1 B1 1.497(9) . ?
O1A C13A 1.358(18) . ?
O1A B1 1.499(19) . ?
N1 C1 1.317(8) . ?
N1 C7 1.414(9) . ?
N1 B1 1.545(8) . ?
N1A C1A 1.319(19) . ?
N1A C7A 1.423(15) . ?
N1A B1 1.559(18) . ?
N2 C1 1.308(8) . ?
N2 C2 1.415(8) . ?
N2 C14 1.463(7) . ?
N2A C1A 1.316(17) . ?
N2A C2A 1.414(15) . ?
N2A C14A 1.460(14) . ?
N3 C22 1.371(9) . ?
N3 C25 1.407(8) . ?
N3 C23 1.493(10) . ?
N3A C22A 1.365(17) . ?
N3A C25A 1.438(17) . ?
N3A C23A 1.476(19) . ?
C1 C8 1.522(9) . ?
C1A C8A 1.524(15) . ?
C2 C3 1.356(10) . ?
C2 C7 1.375(9) . ?
C2A C3A 1.363(16) . ?
C2A C7A 1.374(17) . ?
C3 C4 1.374(10) . ?
C3 H3 0.9300 . ?
C3A C4A 1.386(19) . ?
C3A H3A 0.9300 . ?
C4 C5 1.398(10) . ?
C4 H4 0.9300 . ?
C4A C5A 1.40(2) . ?
C4A H4A 0.9300 . ?
C5 C6 1.387(11) . ?
C5 H5 0.9300 . ?
C5A C6A 1.382(19) . ?
C5A H5A 0.9300 . ?
C6 C7 1.386(10) . ?
C6 H6 0.9300 . ?
C6A C7A 1.388(19) . ?
C6A H6A 0.9300 . ?
C8 C13 1.393(9) . ?
C8 C9 1.425(10) . ?
C8A C13A 1.400(18) . ?
C8A C9A 1.415(17) . ?
C9 C10 1.404(11) . ?
C9 H9 0.9300 . ?
C9A C10A 1.403(19) . ?
C9A H9A 0.9300 . ?
C10 C11 1.362(11) . ?
C10 H10 0.9300 . ?
C10A C11A 1.357(19) . ?
C10A H10A 0.9300 . ?
C11 C12 1.342(10) . ?
C11 H11 0.9300 . ?
C11A C12A 1.349(18) . ?
C11A H11A 0.9300 . ?
C12 C13 1.347(10) . ?
C12 H12 0.9300 . ?
C12A C13A 1.357(17) . ?
C12A H12A 0.9300 . ?
C14 C15 1.388(9) . ?
C14 C27 1.396(8) . ?
C14A C15A 1.388(18) . ?
C14A C27A 1.396(17) . ?
C15 C16 1.397(8) . ?
C15 H15 0.9300 . ?
C15A C16A 1.394(19) . ?
C15A H15A 0.9300 . ?
C16 C25 1.403(8) . ?
C16 C17 1.435(9) . ?
C16A C25A 1.417(18) . ?
C16A C17 1.48(3) . ?
C17 C18 1.394(7) . ?
C17 C22 1.407(9) . ?
C17 C22A 1.46(3) . ?
C18 C19 1.383(7) . ?
C19 C20 1.369(10) . ?
C19 C20A 1.46(4) . ?
C20 C21 1.357(11) . ?
C20 H20 0.9300 . ?
C20A C21A 1.36(2) . ?
C20A H20A 0.9300 . ?
C21 C22 1.398(10) . ?
C21 H21 0.9300 . ?
C21A C22A 1.39(2) . ?
C21A H21A 0.9300 . ?
C23 C24 1.431(13) . ?
C23 H23A 0.9700 . ?
C23 H23B 0.9700 . ?
C23A C24A 1.43(2) . ?
C23A H23C 0.9700 . ?
C23A H23D 0.9700 . ?
C24 H24A 0.9600 . ?
C24 H24B 0.9600 . ?
C24 H24C 0.9600 . ?
C24A H24D 0.9600 . ?
C24A H24E 0.9600 . ?
C24A H24F 0.9600 . ?
C25 C26 1.395(9) . ?
C25A C26A 1.397(17) . ?
C26 C27 1.391(8) . ?
C26 H26 0.9300 . ?
C26A C27A 1.393(17) . ?
C26A H26A 0.9300 . ?
C27 H27 0.9300 . ?
C27A H27A 0.9300 . ?
Cl2 C1B 1.779(9) . ?
Cl3 C1B 1.745(8) . ?
C1B H1BA 0.9700 . ?
C1B H1BB 0.9700 . ?

loop_
_geom_torsion_atom_site_label_1
_geom_torsion_atom_site_label_2
_geom_torsion_atom_site_label_3
_geom_torsion_atom_site_label_4
_geom_torsion
_geom_torsion_site_symmetry_1
_geom_torsion_site_symmetry_2
_geom_torsion_site_symmetry_3
_geom_torsion_site_symmetry_4
_geom_torsion_publ_flag
C2 N2 C1 N1 1.9(18) . . . . ?
C14 N2 C1 N1 -174.3(9) . . . . ?
C2 N2 C1 C8 -176.0(15) . . . . ?
C14 N2 C1 C8 8(2) . . . . ?
C7 N1 C1 N2 -1.9(16) . . . . ?
B1 N1 C1 N2 174.2(11) . . . . ?
C7 N1 C1 C8 176.2(11) . . . . ?
B1 N1 C1 C8 -7.7(19) . . . . ?
C2A N2A C1A N1A -13(11) . . . . ?
C14A N2A C1A N1A 177(5) . . . . ?
C2A N2A C1A C8A -176(10) . . . . ?
C14A N2A C1A C8A 14(15) . . . . ?
C7A N1A C1A N2A 12(10) . . . . ?
B1 N1A C1A N2A 166(7) . . . . ?
C7A N1A C1A C8A 177(7) . . . . ?
B1 N1A C1A C8A -30(11) . . . . ?
C1 N2 C2 C3 175.8(17) . . . . ?
C14 N2 C2 C3 -8(2) . . . . ?
C1 N2 C2 C7 -1.0(16) . . . . ?
C14 N2 C2 C7 175.5(8) . . . . ?
C1A N2A C2A C3A -172(12) . . . . ?
C14A N2A C2A C3A -1(15) . . . . ?
C1A N2A C2A C7A 9(10) . . . . ?
C14A N2A C2A C7A 180(5) . . . . ?
C7 C2 C3 C4 0(2) . . . . ?
N2 C2 C3 C4 -176.2(14) . . . . ?
C7A C2A C3A C4A 0(14) . . . . ?
N2A C2A C3A C4A -179(9) . . . . ?
C2 C3 C4 C5 0.2(19) . . . . ?
C2A C3A C4A C5A -11(13) . . . . ?
C3 C4 C5 C6 0.4(19) . . . . ?
C3A C4A C5A C6A 7(13) . . . . ?
C4 C5 C6 C7 -1(2) . . . . ?
C4A C5A C6A C7A 7(13) . . . . ?
C3 C2 C7 C6 -1(2) . . . . ?
N2 C2 C7 C6 175.9(12) . . . . ?
C3 C2 C7 N1 -177.1(13) . . . . ?
N2 C2 C7 N1 0.0(13) . . . . ?
C5 C6 C7 C2 1.7(19) . . . . ?
C5 C6 C7 N1 176.4(10) . . . . ?
C1 N1 C7 C2 1.1(13) . . . . ?
B1 N1 C7 C2 -174.9(9) . . . . ?
C1 N1 C7 C6 -174.2(15) . . . . ?
B1 N1 C7 C6 9.8(17) . . . . ?
C3A C2A C7A C6A 15(13) . . . . ?
N2A C2A C7A C6A -166(8) . . . . ?
C3A C2A C7A N1A 178(9) . . . . ?
N2A C2A C7A N1A -3(9) . . . . ?
C5A C6A C7A C2A -18(12) . . . . ?
C5A C6A C7A N1A -177(7) . . . . ?
C1A N1A C7A C2A -5(8) . . . . ?
B1 N1A C7A C2A -160(6) . . . . ?
C1A N1A C7A C6A 156(9) . . . . ?
B1 N1A C7A C6A 2(10) . . . . ?
N2 C1 C8 C13 171.7(17) . . . . ?
N1 C1 C8 C13 -6.1(18) . . . . ?
N2 C1 C8 C9 -3(2) . . . . ?
N1 C1 C8 C9 178.8(13) . . . . ?
N2A C1A C8A C13A 164(11) . . . . ?
N1A C1A C8A C13A 1(11) . . . . ?
N2A C1A C8A C9A -13(15) . . . . ?
N1A C1A C8A C9A -175(9) . . . . ?
C13 C8 C9 C10 2.0(16) . . . . ?
C1 C8 C9 C10 177.2(11) . . . . ?
C13A C8A C9A C10A -5(11) . . . . ?
C1A C8A C9A C10A 172(8) . . . . ?
C8 C9 C10 C11 -1.5(14) . . . . ?
C8A C9A C10A C11A 3(10) . . . . ?
C9 C10 C11 C12 -0.2(17) . . . . ?
C9A C10A C11A C12A 0(12) . . . . ?
C10 C11 C12 C13 2(2) . . . . ?
C10A C11A C12A C13A 0(15) . . . . ?
C11 C12 C13 O1 -177.3(14) . . . . ?
C11 C12 C13 C8 -1(2) . . . . ?
B1 O1 C13 C12 -163.5(11) . . . . ?
B1 O1 C13 C8 20.3(18) . . . . ?
C9 C8 C13 C12 -0.8(19) . . . . ?
C1 C8 C13 C12 -176.2(14) . . . . ?
C9 C8 C13 O1 175.4(12) . . . . ?
C1 C8 C13 O1 0.0(19) . . . . ?
C11A C12A C13A O1A 167(9) . . . . ?
C11A C12A C13A C8A -2(15) . . . . ?
B1 O1A C13A C12A 178(7) . . . . ?
B1 O1A C13A C8A -13(12) . . . . ?
C9A C8A C13A C12A 5(13) . . . . ?
C1A C8A C13A C12A -172(9) . . . . ?
C9A C8A C13A O1A -164(9) . . . . ?
C1A C8A C13A O1A 20(12) . . . . ?
C1 N2 C14 C15 -99.6(17) . . . . ?
C2 N2 C14 C15 84.8(16) . . . . ?
C1 N2 C14 C27 89.8(15) . . . . ?
C2 N2 C14 C27 -85.7(13) . . . . ?
C1A N2A C14A C15A -90(10) . . . . ?
C2A N2A C14A C15A 102(10) . . . . ?
C1A N2A C14A C27A 91(9) . . . . ?
C2A N2A C14A C27A -77(8) . . . . ?
C27 C14 C15 C16 -2(2) . . . . ?
N2 C14 C15 C16 -171.5(11) . . . . ?
C27A C14A C15A C16A 14(13) . . . . ?
N2A C14A C15A C16A -165(8) . . . . ?
C14 C15 C16 C25 -1(2) . . . . ?
C14 C15 C16 C17 178.3(15) . . . . ?
C14A C15A C16A C25A -12(14) . . . . ?
C14A C15A C16A C17 173(10) . . . . ?
C15 C16 C17 C18 4(2) . . . . ?
C25 C16 C17 C18 -175.9(7) . . . . ?
C15 C16 C17 C22 -179.0(16) . . . . ?
C25 C16 C17 C22 0.9(13) . . . . ?
C15A C16A C17 C18 -17(16) . . . . ?
C25A C16A C17 C18 167(2) . . . . ?
C15A C16A C17 C22A 153(12) . . . . ?
C25A C16A C17 C22A -22(7) . . . . ?
C22 C17 C18 C19 2.3(9) . . . . ?
C16 C17 C18 C19 178.8(10) . . . . ?
C22A C17 C18 C19 17(3) . . . . ?
C16A C17 C18 C19 -175(6) . . . . ?
C17 C18 C19 C20 -0.4(11) . . . . ?
C17 C18 C19 C20A -13(4) . . . . ?
C17 C18 C19 Br1A -166.5(11) . . . . ?
C17 C18 C19 Br1 -178.7(4) . . . . ?
C18 C19 C20 C21 -3.4(16) . . . . ?
Br1 C19 C20 C21 175.0(10) . . . . ?
C18 C19 C20A C21A 9(9) . . . . ?
Br1A C19 C20A C21A 165(6) . . . . ?
C19 C20 C21 C22 5.0(19) . . . . ?
C19 C20A C21A C22A -7(11) . . . . ?
C25 N3 C22 C21 177.5(12) . . . . ?
C23 N3 C22 C21 4.7(18) . . . . ?
C25 N3 C22 C17 0.8(11) . . . . ?
C23 N3 C22 C17 -172.0(9) . . . . ?
C20 C21 C22 N3 -179.4(11) . . . . ?
C20 C21 C22 C17 -3.0(17) . . . . ?
C18 C17 C22 N3 176.4(7) . . . . ?
C16 C17 C22 N3 -1.0(12) . . . . ?
C18 C17 C22 C21 -0.6(13) . . . . ?
C16 C17 C22 C21 -178.0(11) . . . . ?
C25A N3A C22A C21A -152(7) . . . . ?
C23A N3A C22A C21A 37(9) . . . . ?
C25A N3A C22A C17 16(5) . . . . ?
C23A N3A C22A C17 -155(4) . . . . ?
C20A C21A C22A N3A 177(6) . . . . ?
C20A C21A C22A C17 9(9) . . . . ?
C18 C17 C22A N3A 175(3) . . . . ?
C16A C17 C22A N3A 4(7) . . . . ?
C18 C17 C22A C21A -15(7) . . . . ?
C16A C17 C22A C21A 174(6) . . . . ?
C22 N3 C23 C24 -87.7(12) . . . . ?
C25 N3 C23 C24 100.6(11) . . . . ?
C22A N3A C23A C24A -87(5) . . . . ?
C25A N3A C23A C24A 103(4) . . . . ?
C15 C16 C25 C26 3.3(19) . . . . ?
C17 C16 C25 C26 -176.5(8) . . . . ?
C15 C16 C25 N3 179.4(13) . . . . ?
C17 C16 C25 N3 -0.4(14) . . . . ?
C22 N3 C25 C26 175.6(9) . . . . ?
C23 N3 C25 C26 -11.4(16) . . . . ?
C22 N3 C25 C16 -0.2(13) . . . . ?
C23 N3 C25 C16 172.7(10) . . . . ?
C15A C16A C25A C26A 7(11) . . . . ?
C17 C16A C25A C26A -177(5) . . . . ?
C15A C16A C25A N3A -144(9) . . . . ?
C17 C16A C25A N3A 33(6) . . . . ?
C22A N3A C25A C26A -179(4) . . . . ?
C23A N3A C25A C26A -7(6) . . . . ?
C22A N3A C25A C16A -30(5) . . . . ?
C23A N3A C25A C16A 142(5) . . . . ?
C16 C25 C26 C27 -1.9(14) . . . . ?
N3 C25 C26 C27 -177.2(10) . . . . ?
C16A C25A C26A C27A -3(7) . . . . ?
N3A C25A C26A C27A 141(5) . . . . ?
C25 C26 C27 C14 -1.2(11) . . . . ?
C15 C14 C27 C26 3.0(15) . . . . ?
N2 C14 C27 C26 173.2(7) . . . . ?
C25A C26A C27A C14A 5(7) . . . . ?
C15A C14A C27A C26A -11(10) . . . . ?
N2A C14A C27A C26A 169(4) . . . . ?
C13 O1 B1 F1 -149.5(10) . . . . ?
C13 O1 B1 F2 88.7(10) . . . . ?
C13 O1 B1 N1 -29.5(12) . . . . ?
C13A O1A B1 F1 -129(6) . . . . ?
C13A O1A B1 F2 110(7) . . . . ?
C13A O1A B1 N1A -11(7) . . . . ?
C1 N1 B1 F1 139.5(11) . . . . ?
C7 N1 B1 F1 -45.2(10) . . . . ?
C1 N1 B1 F2 -95.3(12) . . . . ?
C7 N1 B1 F2 80.0(9) . . . . ?
C1 N1 B1 O1 23.8(13) . . . . ?
C7 N1 B1 O1 -161.0(8) . . . . ?
C1A N1A B1 F1 159(7) . . . . ?
C7A N1A B1 F1 -51(5) . . . . ?
C1A N1A B1 F2 -74(7) . . . . ?
C7A N1A B1 F2 75(5) . . . . ?
C1A N1A B1 O1A 34(8) . . . . ?
C7A N1A B1 O1A -177(5) . . . . ?
